data_7111228
loop_
_publ_author_name
'Bond, Andrew D.'

_publ_section_title
;
 C???H????? interactions in the low-temperature crystal structures of
 ??,??-unsaturated linear hydrocarbonsElectronic supplementary (ESI)
 information available: experimental details of crystal growth for 1???4,
 lattice-energy calculations for 1???4 and the n-alkanes, and definition
 and determination of the planar packing densities. See
 http://www.rsc.org/suppdata/cc/b2/b204261d/
;
_journal_issue 16
_journal_name_full 'Chemical Communications'
_journal_page_first 1664
_journal_paper_doi 10.1039/b204261d
_journal_year 2002
_chemical_formula_moiety 'C10 H14'
_chemical_formula_sum 'C10 H14'
_chemical_formula_weight 134.21
_chemical_name_common 1,9-decadiyne
_chemical_name_systematic 1,9-decadiyne
_space_group_IT_number 61
_symmetry_cell_setting orthorhombic
_symmetry_space_group_name_Hall '-P 2ac 2ab'
_symmetry_space_group_name_H-M 'P b c a'
_atom_sites_solution_hydrogens difmap
_atom_sites_solution_primary direct
_atom_sites_solution_secondary difmap
_cell_angle_alpha 90.00
_cell_angle_beta 90.00
_cell_angle_gamma 90.00
_cell_formula_units_Z 4
_cell_length_a 7.0832(3)
_cell_length_b 5.9177(3)
_cell_length_c 21.2692(11)
_cell_measurement_reflns_used 3764
_cell_measurement_temperature 150(2)
_cell_measurement_theta_max 30.03
_cell_measurement_theta_min 1.00
_cell_volume 891.53(7)
_computing_cell_refinement 'HKL Scalepack (Otwinowski & Minor 1997)'
_computing_data_collection 'Collect (Nonius B.V. 1998)'
_computing_data_reduction
;
HKL Denzo and Scalepack (Otwinowski & Minor 1997)
;
_computing_publication_material 'SHELXL-97 (Sheldrick 1997)'
_computing_structure_refinement 'SHELXL-97 (Sheldrick 1997)'
_computing_structure_solution 'SIR-92 (Altomare et al. 1994)'
_diffrn_ambient_temperature 150(2)
_diffrn_measured_fraction_theta_full 0.980
_diffrn_measured_fraction_theta_max 0.980
_diffrn_measurement_device_type 'Nonius KappaCCD'
_diffrn_measurement_method 'Thin slice \w and \f scans'
_diffrn_radiation_source 'fine-focus sealed tube'
_diffrn_radiation_type MoK\a
_diffrn_radiation_wavelength 0.7107
_diffrn_reflns_av_R_equivalents 0.0266
_diffrn_reflns_av_sigmaI/netI 0.0315
_diffrn_reflns_limit_h_max 9
_diffrn_reflns_limit_h_min -9
_diffrn_reflns_limit_k_max 8
_diffrn_reflns_limit_k_min -8
_diffrn_reflns_limit_l_max 29
_diffrn_reflns_limit_l_min -29
_diffrn_reflns_number 2187
_diffrn_reflns_theta_full 30.06
_diffrn_reflns_theta_max 30.06
_diffrn_reflns_theta_min 4.59
_diffrn_standards_number 0
_exptl_absorpt_coefficient_mu 0.056
_exptl_absorpt_correction_type none
_exptl_crystal_colour colourless
_exptl_crystal_density_diffrn 1.000
_exptl_crystal_density_method 'not measured'
_exptl_crystal_description cylinder
_exptl_crystal_F_000 296
_exptl_crystal_size_length 0.35
_exptl_crystal_size_rad 0.15
_refine_diff_density_max 0.182
_refine_diff_density_min -0.146
_refine_diff_density_rms 0.028
_refine_ls_extinction_method none
_refine_ls_goodness_of_fit_ref 1.043
_refine_ls_hydrogen_treatment refall
_refine_ls_matrix_type full
_refine_ls_number_parameters 74
_refine_ls_number_reflns 1273
_refine_ls_number_restraints 0
_refine_ls_restrained_S_all 1.043
_refine_ls_R_factor_all 0.0592
_refine_ls_R_factor_gt 0.0446
_refine_ls_shift/su_max 0.002
_refine_ls_shift/su_mean 0.001
_refine_ls_structure_factor_coef Fsqd
_refine_ls_weighting_details 'calc w=1/[\s^2^(Fo^2^)+(0.0642P)^2^+0.1037P] where P=(Fo^2^+2Fc^2^)/3'
_refine_ls_weighting_scheme calc
_refine_ls_wR_factor_gt 0.1199
_refine_ls_wR_factor_ref 0.1294
_reflns_number_gt 1003
_reflns_number_total 1273
_reflns_threshold_expression >2\s(I)
_cod_data_source_file b204261dsup1.cif
_cod_data_source_block 4
_cod_original_sg_symbol_H-M Pbca
_cod_database_code 7111228

loop_
_symmetry_equiv_pos_as_xyz
'x, y, z'
'x+1/2, -y+1/2, -z'
'-x, y+1/2, -z+1/2'
'-x+1/2, -y, z+1/2'
'-x, -y, -z'
'-x-1/2, y-1/2, z'
'x, -y-1/2, z-1/2'
'x-1/2, y, -z-1/2'

loop_
_atom_site_label
_atom_site_type_symbol
_atom_site_fract_x
_atom_site_fract_y
_atom_site_fract_z
_atom_site_U_iso_or_equiv
_atom_site_adp_type
_atom_site_occupancy
_atom_site_symmetry_multiplicity
_atom_site_calc_flag
C1 C 1.07556(17) -0.09721(19) 0.69507(5) 0.0477(3) Uani 1 1 d
H1 H 1.119(2) -0.222(3) 0.7167(8) 0.075(4) Uiso 1 1 d
C2 C 1.01927(14) 0.06470(17) 0.66855(4) 0.0386(3) Uani 1 1 d
C3 C 0.95192(14) 0.26479(18) 0.63460(5) 0.0392(3) Uani 1 1 d
H3A H 0.9819(17) 0.411(2) 0.6601(6) 0.049(3) Uiso 1 1 d
H3B H 0.8119(19) 0.261(2) 0.6309(6) 0.053(3) Uiso 1 1 d
C4 C 1.03714(12) 0.28677(16) 0.56886(4) 0.0353(3) Uani 1 1 d
H4A H 1.1757(19) 0.3032(17) 0.5726(6) 0.047(3) Uiso 1 1 d
H4B H 1.0116(16) 0.1423(19) 0.5441(6) 0.047(3) Uiso 1 1 d
C5 C 0.95924(12) 0.48819(16) 0.53300(4) 0.0355(3) Uani 1 1 d
H5A H 0.9838(15) 0.6310(19) 0.5578(6) 0.043(3) Uiso 1 1 d
H5B H 0.8187(18) 0.4753(17) 0.5299(5) 0.043(3) Uiso 1 1 d

loop_
_atom_site_aniso_label
_atom_site_aniso_U_11
_atom_site_aniso_U_22
_atom_site_aniso_U_33
_atom_site_aniso_U_23
_atom_site_aniso_U_13
_atom_site_aniso_U_12
C1 0.0612(7) 0.0422(6) 0.0397(5) 0.0022(4) 0.0044(4) 0.0013(5)
C2 0.0442(5) 0.0400(5) 0.0317(4) -0.0040(4) 0.0035(3) -0.0032(4)
C3 0.0445(6) 0.0399(5) 0.0333(4) -0.0020(4) 0.0019(3) 0.0040(4)
C4 0.0365(5) 0.0380(5) 0.0313(4) -0.0020(4) 0.0001(3) 0.0025(3)
C5 0.0354(5) 0.0393(5) 0.0318(4) -0.0027(4) -0.0005(3) 0.0025(3)

loop_
_atom_type_symbol
_atom_type_description
_atom_type_scat_dispersion_real
_atom_type_scat_dispersion_imag
_atom_type_scat_source
C C 0.0033 0.0016 'International Tables Vol C Tables 4.2.6.8 and 6.1.1.4'
H H 0.0000 0.0000 'International Tables Vol C Tables 4.2.6.8 and 6.1.1.4'

loop_
_geom_angle_atom_site_label_1
_geom_angle_atom_site_label_2
_geom_angle_atom_site_label_3
_geom_angle
_geom_angle_site_symmetry_1
_geom_angle_site_symmetry_3
C2 C1 H1 178.7(11) . .
C1 C2 C3 178.87(11) . .
C2 C3 C4 112.99(8) . .
C2 C3 H3A 110.4(7) . .
C4 C3 H3A 108.9(7) . .
C2 C3 H3B 110.1(7) . .
C4 C3 H3B 108.9(7) . .
H3A C3 H3B 105.3(10) . .
C5 C4 C3 112.50(7) . .
C5 C4 H4A 108.9(6) . .
C3 C4 H4A 109.0(7) . .
C5 C4 H4B 109.5(7) . .
C3 C4 H4B 109.3(7) . .
H4A C4 H4B 107.5(9) . .
C4 C5 C5 113.38(9) . 5_766
C4 C5 H5A 109.4(6) . .
C5 C5 H5A 109.7(7) 5_766 .
C4 C5 H5B 109.6(6) . .
C5 C5 H5B 108.9(7) 5_766 .
H5A C5 H5B 105.6(9) . .

loop_
_geom_bond_atom_site_label_1
_geom_bond_atom_site_label_2
_geom_bond_distance
_geom_bond_site_symmetry_2
C1 C2 1.181(2) .
C1 H1 0.92(2) .
C2 C3 1.467(1) .
C3 C4 1.529(1) .
C3 H3A 1.04(1) .
C3 H3B 1.00(1) .
C4 C5 1.519(1) .
C4 H4A 0.99(1) .
C4 H4B 1.02(1) .
C5 C5 1.524(2) 5_766
C5 H5A 1.01(1) .
C5 H5B 1.00(1) .

loop_
_geom_torsion_atom_site_label_1
_geom_torsion_atom_site_label_2
_geom_torsion_atom_site_label_3
_geom_torsion_atom_site_label_4
_geom_torsion
_geom_torsion_site_symmetry_4
C2 C3 C4 C5 177.24(8) .
C3 C4 C5 C5 -179.36(9) 5_766
